data_7026437
loop_
_publ_author_name
'Liang, Lan-Chang'
'Chen, Feng-Yi'
'Huang, Mei-Hui'
'Cheng, Liang-Chien'
'Li, Chun-Wei'
'Lee, Hon Man'

_publ_section_title
;
 Aluminium complexes of bidentate N,O- and N,N-ligands derived from
 oxidative functionalization of amido phosphines: synthesis, structure and
 reactivity.
;
_journal_issue 41
_journal_name_full 'Dalton transactions (Cambridge, England : 2003)'
_journal_page_first 9941
_journal_page_last 9951
_journal_paper_doi 10.1039/c0dt00418a
_journal_volume 39
_journal_year 2010
_chemical_formula_moiety 'C37 H50 Al N2 P Si'
_chemical_formula_sum 'C37 H50 Al N2 P Si'
_chemical_formula_weight 608.83
_chemical_name_systematic
;
?
;
_space_group_IT_number 2
_symmetry_cell_setting triclinic
_symmetry_space_group_name_Hall '-P 1'
_symmetry_space_group_name_H-M 'P -1'
_atom_sites_solution_hydrogens geom
_atom_sites_solution_primary direct
_atom_sites_solution_secondary difmap
_audit_creation_method SHELXL-97
_cell_angle_alpha 104.0800(10)
_cell_angle_beta 94.3600(10)
_cell_angle_gamma 112.3800(10)
_cell_formula_units_Z 2
_cell_length_a 9.91640(10)
_cell_length_b 11.9278(2)
_cell_length_c 16.5097(3)
_cell_measurement_reflns_used 17733
_cell_measurement_temperature 200(2)
_cell_measurement_theta_max 25.028
_cell_measurement_theta_min 2.037
_cell_volume 1720.20(5)
_computing_cell_refinement 'HKL Scalepack (Otwinowski & Minor 1997)'
_computing_data_collection 'Collect (Nonius BV, 1997-2000)'
_computing_data_reduction 'HKL Denzo and Scalepack (Otwinowski & Minor 19'
_computing_molecular_graphics 'Ortep-3 for Windows (Farrugia, 1997)'
_computing_publication_material 'WinGX publication routines (Farrugia, 1999)'
_computing_structure_refinement 'SHELXL-97 (Sheldrick, 1997)'
_computing_structure_solution 'SHELXS-86 (Sheldrick, 1986)'
_diffrn_ambient_temperature 200(2)
_diffrn_detector_area_resol_mean 9
_diffrn_measured_fraction_theta_full 0.994
_diffrn_measured_fraction_theta_max 0.994
_diffrn_measurement_device_type KappaCCD
_diffrn_measurement_method 'CCD rotation images, thick slices'
_diffrn_radiation_monochromator graphite
_diffrn_radiation_source 'fine-focus sealed tube'
_diffrn_radiation_type MoK\a
_diffrn_radiation_wavelength 0.71073
_diffrn_reflns_av_R_equivalents 0.0497
_diffrn_reflns_av_sigmaI/netI 0.0415
_diffrn_reflns_limit_h_max 11
_diffrn_reflns_limit_h_min -11
_diffrn_reflns_limit_k_max 14
_diffrn_reflns_limit_k_min -14
_diffrn_reflns_limit_l_max 19
_diffrn_reflns_limit_l_min -19
_diffrn_reflns_number 20810
_diffrn_reflns_theta_full 25.04
_diffrn_reflns_theta_max 25.04
_diffrn_reflns_theta_min 2.26
_exptl_absorpt_coefficient_mu 0.168
_exptl_absorpt_correction_T_max 0.9939
_exptl_absorpt_correction_T_min 0.8633
_exptl_absorpt_correction_type multi-scan
_exptl_absorpt_process_details
;
?
;
_exptl_crystal_colour 'pale yellow'
_exptl_crystal_density_diffrn 1.175
_exptl_crystal_density_method 'not measured'
_exptl_crystal_description prism
_exptl_crystal_F_000 656
_exptl_crystal_size_max 0.36
_exptl_crystal_size_mid 0.32
_exptl_crystal_size_min 0.16
_refine_diff_density_max 0.350
_refine_diff_density_min -0.550
_refine_diff_density_rms 0.108
_refine_ls_extinction_method none
_refine_ls_goodness_of_fit_ref 1.047
_refine_ls_hydrogen_treatment fixed
_refine_ls_matrix_type full
_refine_ls_number_parameters 379
_refine_ls_number_reflns 6051
_refine_ls_number_restraints 0
_refine_ls_restrained_S_all 1.047
_refine_ls_R_factor_all 0.0550
_refine_ls_R_factor_gt 0.0422
_refine_ls_shift/su_max 0.001
_refine_ls_shift/su_mean 0.000
_refine_ls_structure_factor_coef Fsqd
_refine_ls_weighting_details 'calc w=1/[\s^2^(Fo^2^)+(0.0512P)^2^+0.8985P] where P=(Fo^2^+2Fc^2^)/3'
_refine_ls_weighting_scheme calc
_refine_ls_wR_factor_gt 0.1039
_refine_ls_wR_factor_ref 0.1140
_reflns_number_gt 5011
_reflns_number_total 6051
_reflns_threshold_expression >2sigma(I)
_cod_data_source_file c0dt00418a.txt
_cod_data_source_block 4545_3d
_cod_database_code 7026437

loop_
_symmetry_equiv_pos_as_xyz
'x, y, z'
'-x, -y, -z'

loop_
_atom_site_label
_atom_site_type_symbol
_atom_site_fract_x
_atom_site_fract_y
_atom_site_fract_z
_atom_site_U_iso_or_equiv
_atom_site_adp_type
_atom_site_occupancy
_atom_site_symmetry_multiplicity
_atom_site_calc_flag
_atom_site_refinement_flags
P1 P 0.43597(5) 0.22853(5) 0.30236(3) 0.02362(13) Uani 1 1 d .
Si1 Si 0.64220(7) 0.12242(6) 0.36177(4) 0.03802(17) Uani 1 1 d .
Al1 Al 0.74026(6) 0.32485(5) 0.25670(4) 0.02451(15) Uani 1 1 d .
N1 N 0.59163(17) 0.21525(15) 0.30685(10) 0.0274(4) Uani 1 1 d .
N2 N 0.63121(17) 0.40023(14) 0.20609(10) 0.0234(3) Uani 1 1 d .
C1 C 0.8047(3) 0.0982(3) 0.3263(2) 0.0625(8) Uani 1 1 d .
H1A H 0.8306 0.0474 0.3563 0.075 Uiso 1 1 d R
H1B H 0.8878 0.1785 0.3372 0.075 Uiso 1 1 d R
H1C H 0.7789 0.0551 0.2664 0.075 Uiso 1 1 d R
C2 C 0.7001(4) 0.2017(3) 0.47831(17) 0.0711(9) Uani 1 1 d .
H2A H 0.7267 0.1481 0.5051 0.085 Uiso 1 1 d R
H2B H 0.6208 0.2173 0.5015 0.085 Uiso 1 1 d R
H2C H 0.7847 0.2809 0.4884 0.085 Uiso 1 1 d R
C3 C 0.4928(3) -0.0388(3) 0.3413(3) 0.0809(11) Uani 1 1 d .
H3A H 0.5264 -0.0849 0.3720 0.097 Uiso 1 1 d R
H3B H 0.4687 -0.0827 0.2816 0.097 Uiso 1 1 d R
H3C H 0.4062 -0.0320 0.3601 0.097 Uiso 1 1 d R
C4 C 0.3510(2) 0.20037(18) 0.39272(12) 0.0272(4) Uani 1 1 d .
C5 C 0.4124(2) 0.2900(2) 0.47222(13) 0.0335(5) Uani 1 1 d .
H5 H 0.4964 0.3680 0.4783 0.040 Uiso 1 1 d R
C6 C 0.3534(2) 0.2679(2) 0.54291(14) 0.0391(5) Uani 1 1 d .
H6 H 0.3959 0.3310 0.5972 0.047 Uiso 1 1 d R
C7 C 0.2345(3) 0.1548(2) 0.53505(15) 0.0446(6) Uani 1 1 d .
H7 H 0.1939 0.1401 0.5844 0.054 Uiso 1 1 d R
C8 C 0.1736(3) 0.0649(2) 0.45687(15) 0.0471(6) Uani 1 1 d .
H8 H 0.0927 -0.0146 0.4517 0.056 Uiso 1 1 d R
C9 C 0.2300(2) 0.0874(2) 0.38562(14) 0.0371(5) Uani 1 1 d .
H9 H 0.1853 0.0267 0.3305 0.045 Uiso 1 1 d R
C10 C 0.2986(2) 0.11257(17) 0.21093(12) 0.0259(4) Uani 1 1 d .
C11 C 0.3245(2) 0.01370(19) 0.16080(13) 0.0323(5) Uani 1 1 d .
H11 H 0.4191 0.0100 0.1714 0.039 Uiso 1 1 d R
C12 C 0.2145(2) -0.0785(2) 0.09372(14) 0.0376(5) Uani 1 1 d .
H12 H 0.2315 -0.1479 0.0598 0.045 Uiso 1 1 d R
C13 C 0.0804(2) -0.0711(2) 0.07691(14) 0.0376(5) Uani 1 1 d .
H13 H 0.0046 -0.1354 0.0308 0.045 Uiso 1 1 d R
C14 C 0.0540(2) 0.0272(2) 0.12570(14) 0.0378(5) Uani 1 1 d .
H14 H -0.0389 0.0327 0.1128 0.045 Uiso 1 1 d R
C15 C 0.1626(2) 0.1190(2) 0.19232(14) 0.0347(5) Uani 1 1 d .
H15 H 0.1433 0.1866 0.2267 0.042 Uiso 1 1 d R
C16 C 0.4448(2) 0.37918(17) 0.29582(12) 0.0244(4) Uani 1 1 d .
C17 C 0.3432(2) 0.42272(19) 0.33216(13) 0.0298(4) Uani 1 1 d .
H17 H 0.2923 0.3841 0.3721 0.036 Uiso 1 1 d R
C18 C 0.3171(2) 0.51925(19) 0.31218(14) 0.0332(5) Uani 1 1 d .
H18 H 0.2506 0.5498 0.3396 0.040 Uiso 1 1 d R
C19 C 0.3892(2) 0.57107(19) 0.25280(14) 0.0329(5) Uani 1 1 d .
H19 H 0.3659 0.6342 0.2359 0.039 Uiso 1 1 d R
C20 C 0.4907(2) 0.53205(18) 0.21716(13) 0.0290(4) Uani 1 1 d .
H20 H 0.5392 0.5713 0.1769 0.035 Uiso 1 1 d R
C21 C 0.5261(2) 0.43729(17) 0.23878(12) 0.0232(4) Uani 1 1 d .
C22 C 0.6819(2) 0.43767(18) 0.13290(12) 0.0250(4) Uani 1 1 d .
C23 C 0.6080(2) 0.35470(18) 0.05076(12) 0.0269(4) Uani 1 1 d .
C24 C 0.4646(2) 0.23791(19) 0.03815(13) 0.0321(5) Uani 1 1 d .
H24 H 0.4683 0.2156 0.0902 0.039 Uiso 1 1 d R
C25 C 0.4462(3) 0.1250(2) -0.03508(16) 0.0478(6) Uani 1 1 d .
H25A H 0.3545 0.0543 -0.0392 0.057 Uiso 1 1 d R
H25B H 0.5276 0.1018 -0.0261 0.057 Uiso 1 1 d R
H25C H 0.4459 0.1482 -0.0868 0.057 Uiso 1 1 d R
C26 C 0.3302(3) 0.2681(3) 0.02686(19) 0.0574(7) Uani 1 1 d .
H26A H 0.2412 0.1935 0.0199 0.069 Uiso 1 1 d R
H26B H 0.3282 0.2969 -0.0225 0.069 Uiso 1 1 d R
H26C H 0.3365 0.3335 0.0762 0.069 Uiso 1 1 d R
C27 C 0.6661(2) 0.3840(2) -0.01895(13) 0.0342(5) Uani 1 1 d .
H27 H 0.6151 0.3262 -0.0742 0.041 Uiso 1 1 d R
C28 C 0.7933(3) 0.4910(2) -0.01005(14) 0.0391(5) Uani 1 1 d .
H28 H 0.8344 0.5092 -0.0586 0.047 Uiso 1 1 d R
C29 C 0.8626(2) 0.5737(2) 0.06980(14) 0.0359(5) Uani 1 1 d .
H29 H 0.9505 0.6495 0.0771 0.043 Uiso 1 1 d R
C30 C 0.8087(2) 0.55014(18) 0.14242(13) 0.0294(4) Uani 1 1 d .
C31 C 0.8884(2) 0.64802(19) 0.22814(14) 0.0376(5) Uani 1 1 d .
H31 H 0.8475 0.6112 0.2711 0.045 Uiso 1 1 d R
C32 C 0.8633(3) 0.7693(2) 0.23607(16) 0.0504(6) Uani 1 1 d .
H32A H 0.9136 0.8296 0.2907 0.060 Uiso 1 1 d R
H32B H 0.7590 0.7493 0.2299 0.060 Uiso 1 1 d R
H32C H 0.9021 0.8050 0.1922 0.060 Uiso 1 1 d R
C33 C 1.0558(3) 0.6827(2) 0.24376(17) 0.0531(7) Uani 1 1 d .
H33A H 1.1016 0.7438 0.2987 0.064 Uiso 1 1 d R
H33B H 1.0975 0.7185 0.2006 0.064 Uiso 1 1 d R
H33C H 1.0734 0.6083 0.2414 0.064 Uiso 1 1 d R
C34 C 0.8061(2) 0.23140(19) 0.16298(14) 0.0331(5) Uani 1 1 d .
H34A H 0.8210 0.1640 0.1787 0.040 Uiso 1 1 d R
H34B H 0.7310 0.1964 0.1126 0.040 Uiso 1 1 d R
C35 C 0.9508(3) 0.3101(2) 0.13967(16) 0.0454(6) Uani 1 1 d .
H35A H 0.9741 0.2576 0.0940 0.055 Uiso 1 1 d R
H35B H 1.0296 0.3452 0.1883 0.055 Uiso 1 1 d R
H35C H 0.9396 0.3776 0.1222 0.055 Uiso 1 1 d R
C36 C 0.8958(2) 0.4461(2) 0.35565(14) 0.0352(5) Uani 1 1 d .
H36A H 0.9361 0.4004 0.3832 0.042 Uiso 1 1 d R
H36B H 0.9734 0.5058 0.3369 0.042 Uiso 1 1 d R
C37 C 0.8469(3) 0.5254(2) 0.42492(15) 0.0509(6) Uani 1 1 d .
H37A H 0.9291 0.5811 0.4703 0.061 Uiso 1 1 d R
H37B H 0.7707 0.4692 0.4466 0.061 Uiso 1 1 d R
H37C H 0.8080 0.5746 0.4004 0.061 Uiso 1 1 d R

loop_
_atom_site_aniso_label
_atom_site_aniso_U_11
_atom_site_aniso_U_22
_atom_site_aniso_U_33
_atom_site_aniso_U_23
_atom_site_aniso_U_13
_atom_site_aniso_U_12
P1 0.0220(3) 0.0246(3) 0.0226(3) 0.0079(2) 0.0058(2) 0.0070(2)
Si1 0.0376(3) 0.0444(4) 0.0465(4) 0.0283(3) 0.0141(3) 0.0219(3)
Al1 0.0225(3) 0.0277(3) 0.0260(3) 0.0111(2) 0.0063(2) 0.0108(2)
N1 0.0254(9) 0.0290(9) 0.0295(9) 0.0129(7) 0.0075(7) 0.0099(7)
N2 0.0245(8) 0.0248(8) 0.0222(8) 0.0087(7) 0.0058(7) 0.0103(7)
C1 0.0691(19) 0.083(2) 0.081(2) 0.0567(18) 0.0360(16) 0.0555(17)
C2 0.095(2) 0.105(2) 0.0498(17) 0.0410(17) 0.0152(16) 0.069(2)
C3 0.0637(19) 0.0606(18) 0.134(3) 0.065(2) 0.012(2) 0.0210(16)
C4 0.0246(10) 0.0299(10) 0.0270(10) 0.0098(8) 0.0072(8) 0.0100(8)
C5 0.0285(11) 0.0355(11) 0.0300(11) 0.0076(9) 0.0037(9) 0.0080(9)
C6 0.0385(12) 0.0511(14) 0.0244(11) 0.0065(10) 0.0051(9) 0.0181(11)
C7 0.0416(13) 0.0629(16) 0.0334(13) 0.0213(12) 0.0174(11) 0.0196(12)
C8 0.0407(13) 0.0487(14) 0.0430(14) 0.0179(12) 0.0175(11) 0.0046(11)
C9 0.0329(12) 0.0374(12) 0.0297(11) 0.0081(10) 0.0079(9) 0.0033(9)
C10 0.0274(10) 0.0256(10) 0.0234(10) 0.0087(8) 0.0073(8) 0.0083(8)
C11 0.0285(11) 0.0309(11) 0.0337(12) 0.0072(9) 0.0076(9) 0.0096(9)
C12 0.0379(12) 0.0295(11) 0.0360(12) 0.0011(9) 0.0093(10) 0.0087(9)
C13 0.0340(12) 0.0348(12) 0.0310(12) 0.0055(10) 0.0014(9) 0.0037(9)
C14 0.0308(11) 0.0402(12) 0.0377(13) 0.0089(10) -0.0014(10) 0.0126(10)
C15 0.0338(12) 0.0339(11) 0.0341(12) 0.0064(9) 0.0033(9) 0.0145(9)
C16 0.0210(9) 0.0246(9) 0.0247(10) 0.0056(8) 0.0029(8) 0.0076(8)
C17 0.0246(10) 0.0317(11) 0.0294(11) 0.0059(9) 0.0059(8) 0.0094(9)
C18 0.0279(11) 0.0337(11) 0.0367(12) 0.0030(9) 0.0054(9) 0.0159(9)
C19 0.0326(11) 0.0293(11) 0.0387(12) 0.0087(9) 0.0020(9) 0.0164(9)
C20 0.0301(11) 0.0286(10) 0.0299(11) 0.0109(9) 0.0041(9) 0.0125(9)
C21 0.0203(9) 0.0224(9) 0.0212(10) 0.0026(8) -0.0006(8) 0.0057(8)
C22 0.0270(10) 0.0280(10) 0.0264(10) 0.0126(8) 0.0083(8) 0.0147(8)
C23 0.0285(10) 0.0291(10) 0.0274(10) 0.0113(8) 0.0068(8) 0.0145(9)
C24 0.0284(11) 0.0363(11) 0.0264(11) 0.0089(9) 0.0027(9) 0.0085(9)
C25 0.0442(14) 0.0354(13) 0.0514(15) 0.0044(11) 0.0111(12) 0.0083(11)
C26 0.0317(13) 0.0588(16) 0.0670(18) -0.0014(14) -0.0023(12) 0.0174(12)
C27 0.0424(12) 0.0373(12) 0.0242(11) 0.0108(9) 0.0075(9) 0.0166(10)
C28 0.0493(14) 0.0409(12) 0.0343(12) 0.0208(10) 0.0197(11) 0.0180(11)
C29 0.0365(12) 0.0315(11) 0.0401(13) 0.0175(10) 0.0138(10) 0.0092(9)
C30 0.0307(11) 0.0278(10) 0.0318(11) 0.0125(9) 0.0079(9) 0.0118(9)
C31 0.0380(12) 0.0306(11) 0.0336(12) 0.0116(9) 0.0051(10) 0.0022(9)
C32 0.0592(16) 0.0328(12) 0.0464(15) 0.0048(11) 0.0149(12) 0.0089(11)
C33 0.0400(14) 0.0502(15) 0.0531(16) 0.0198(12) -0.0014(12) 0.0008(11)
C34 0.0347(12) 0.0332(11) 0.0358(12) 0.0118(9) 0.0085(9) 0.0173(9)
C35 0.0399(13) 0.0451(13) 0.0521(15) 0.0097(12) 0.0205(11) 0.0191(11)
C36 0.0290(11) 0.0380(12) 0.0371(12) 0.0145(10) 0.0020(9) 0.0111(9)
C37 0.0537(15) 0.0535(15) 0.0343(13) 0.0036(11) -0.0019(11) 0.0178(12)

loop_
_atom_type_symbol
_atom_type_description
_atom_type_scat_dispersion_real
_atom_type_scat_dispersion_imag
_atom_type_scat_source
C C 0.0033 0.0016 'International Tables Vol C Tables 4.2.6.8 and 6.1.1.4'
H H 0.0000 0.0000 'International Tables Vol C Tables 4.2.6.8 and 6.1.1.4'
Al Al 0.0645 0.0514 'International Tables Vol C Tables 4.2.6.8 and 6.1.1.4'
N N 0.0061 0.0033 'International Tables Vol C Tables 4.2.6.8 and 6.1.1.4'
P P 0.1023 0.0942 'International Tables Vol C Tables 4.2.6.8 and 6.1.1.4'
Si Si 0.0817 0.0704 'International Tables Vol C Tables 4.2.6.8 and 6.1.1.4'

loop_
_geom_angle_atom_site_label_1
_geom_angle_atom_site_label_2
_geom_angle_atom_site_label_3
_geom_angle
N1 P1 C16 115.25(8)
N1 P1 C4 112.15(9)
C16 P1 C4 106.63(9)
N1 P1 C10 112.44(9)
C16 P1 C10 104.99(9)
C4 P1 C10 104.52(9)
N1 Si1 C1 110.48(10)
N1 Si1 C3 112.74(11)
C1 Si1 C3 105.80(15)
N1 Si1 C2 112.15(11)
C1 Si1 C2 105.67(15)
C3 Si1 C2 109.58(17)
N2 Al1 N1 102.07(7)
N2 Al1 C36 113.35(8)
N1 Al1 C36 103.76(8)
N2 Al1 C34 106.45(8)
N1 Al1 C34 113.91(8)
C36 Al1 C34 116.51(9)
P1 N1 Si1 125.19(10)
P1 N1 Al1 115.67(9)
Si1 N1 Al1 118.83(9)
C21 N2 C22 117.88(15)
C21 N2 Al1 126.49(13)
C22 N2 Al1 114.96(11)
Si1 C1 H1A 109.6
Si1 C1 H1B 110.1
H1A C1 H1B 109.4
Si1 C1 H1C 108.6
H1A C1 H1C 109.5
H1B C1 H1C 109.5
Si1 C2 H2A 109.0
Si1 C2 H2B 110.6
H2A C2 H2B 109.6
Si1 C2 H2C 108.8
H2A C2 H2C 109.4
H2B C2 H2C 109.4
Si1 C3 H3A 109.2
Si1 C3 H3B 109.8
H3A C3 H3B 109.6
Si1 C3 H3C 109.4
H3A C3 H3C 109.5
H3B C3 H3C 109.5
C5 C4 C9 118.93(19)
C5 C4 P1 119.59(15)
C9 C4 P1 121.38(16)
C6 C5 C4 120.6(2)
C6 C5 H5 119.4
C4 C5 H5 120.0
C7 C6 C5 119.8(2)
C7 C6 H6 120.5
C5 C6 H6 119.7
C8 C7 C6 120.2(2)
C8 C7 H7 120.4
C6 C7 H7 119.4
C7 C8 C9 120.3(2)
C7 C8 H8 120.2
C9 C8 H8 119.5
C8 C9 C4 120.1(2)
C8 C9 H9 120.8
C4 C9 H9 119.1
C11 C10 C15 119.24(18)
C11 C10 P1 120.75(15)
C15 C10 P1 119.95(15)
C10 C11 C12 120.0(2)
C10 C11 H11 120.1
C12 C11 H11 119.8
C13 C12 C11 119.9(2)
C13 C12 H12 120.1
C11 C12 H12 120.0
C14 C13 C12 120.6(2)
C14 C13 H13 119.9
C12 C13 H13 119.5
C13 C14 C15 119.8(2)
C13 C14 H14 120.1
C15 C14 H14 120.0
C14 C15 C10 120.4(2)
C14 C15 H15 119.6
C10 C15 H15 120.0
C17 C16 C21 120.00(17)
C17 C16 P1 118.09(14)
C21 C16 P1 120.22(14)
C18 C17 C16 121.48(19)
C18 C17 H17 120.0
C16 C17 H17 118.5
C17 C18 C19 118.79(18)
C17 C18 H18 120.0
C19 C18 H18 121.2
C20 C19 C18 121.11(19)
C20 C19 H19 120.0
C18 C19 H19 118.8
C19 C20 C21 122.00(19)
C19 C20 H20 118.4
C21 C20 H20 119.6
N2 C21 C20 122.84(17)
N2 C21 C16 120.73(16)
C20 C21 C16 116.43(17)
C30 C22 C23 119.96(17)
C30 C22 N2 121.20(17)
C23 C22 N2 118.69(16)
C27 C23 C22 118.66(18)
C27 C23 C24 120.19(18)
C22 C23 C24 121.11(17)
C25 C24 C26 109.18(19)
C25 C24 C23 114.34(17)
C26 C24 C23 111.20(18)
C25 C24 H24 108.7
C26 C24 H24 107.8
C23 C24 H24 105.3
C24 C25 H25A 110.3
C24 C25 H25B 109.4
H25A C25 H25B 109.5
C24 C25 H25C 108.7
H25A C25 H25C 109.5
H25B C25 H25C 109.4
C24 C26 H26A 109.8
C24 C26 H26B 109.4
H26A C26 H26B 109.5
C24 C26 H26C 109.3
H26A C26 H26C 109.5
H26B C26 H26C 109.5
C28 C27 C23 121.8(2)
C28 C27 H27 120.6
C23 C27 H27 117.6
C27 C28 C29 119.5(2)
C27 C28 H28 121.2
C29 C28 H28 119.3
C28 C29 C30 121.44(19)
C28 C29 H29 120.6
C30 C29 H29 117.9
C29 C30 C22 118.59(19)
C29 C30 C31 118.39(18)
C22 C30 C31 123.02(18)
C30 C31 C33 112.38(19)
C30 C31 C32 110.98(19)
C33 C31 C32 109.10(19)
C30 C31 H31 107.3
C33 C31 H31 108.0
C32 C31 H31 108.9
C31 C32 H32A 109.8
C31 C32 H32B 109.7
H32A C32 H32B 109.4
C31 C32 H32C 108.9
H32A C32 H32C 109.4
H32B C32 H32C 109.5
C31 C33 H33A 109.7
C31 C33 H33B 108.7
H33A C33 H33B 109.5
C31 C33 H33C 110.1
H33A C33 H33C 109.4
H33B C33 H33C 109.4
C35 C34 Al1 115.44(15)
C35 C34 H34A 106.5
Al1 C34 H34A 109.2
C35 C34 H34B 106.9
Al1 C34 H34B 109.2
H34A C34 H34B 109.5
C34 C35 H35A 109.8
C34 C35 H35B 109.5
H35A C35 H35B 109.5
C34 C35 H35C 109.1
H35A C35 H35C 109.5
H35B C35 H35C 109.5
C37 C36 Al1 116.44(15)
C37 C36 H36A 106.0
Al1 C36 H36A 109.2
C37 C36 H36B 106.0
Al1 C36 H36B 109.5
H36A C36 H36B 109.5
C36 C37 H37A 110.7
C36 C37 H37B 108.8
H37A C37 H37B 109.6
C36 C37 H37C 108.9
H37A C37 H37C 109.5
H37B C37 H37C 109.4

loop_
_geom_bond_atom_site_label_1
_geom_bond_atom_site_label_2
_geom_bond_distance
P1 N1 1.6086(17)
P1 C16 1.7955(19)
P1 C4 1.808(2)
P1 C10 1.812(2)
Si1 N1 1.7726(17)
Si1 C1 1.854(3)
Si1 C3 1.856(3)
Si1 C2 1.860(3)
Al1 N2 1.9091(16)
Al1 N1 1.9524(17)
Al1 C36 1.977(2)
Al1 C34 1.983(2)
N2 C21 1.376(2)
N2 C22 1.448(2)
C1 H1A 0.9611
C1 H1B 0.9599
C1 H1C 0.9601
C2 H2A 0.9604
C2 H2B 0.9603
C2 H2C 0.9605
C3 H3A 0.9590
C3 H3B 0.9594
C3 H3C 0.9601
C4 C5 1.391(3)
C4 C9 1.393(3)
C5 C6 1.382(3)
C5 H5 0.9597
C6 C7 1.381(3)
C6 H6 0.9594
C7 C8 1.377(3)
C7 H7 0.9596
C8 C9 1.381(3)
C8 H8 0.9596
C9 H9 0.9602
C10 C11 1.389(3)
C10 C15 1.396(3)
C11 C12 1.391(3)
C11 H11 0.9607
C12 C13 1.378(3)
C12 H12 0.9603
C13 C14 1.378(3)
C13 H13 0.9605
C14 C15 1.380(3)
C14 H14 0.9599
C15 H15 0.9595
C16 C17 1.409(3)
C16 C21 1.423(3)
C17 C18 1.378(3)
C17 H17 0.9601
C18 C19 1.386(3)
C18 H18 0.9597
C19 C20 1.374(3)
C19 H19 0.9605
C20 C21 1.417(3)
C20 H20 0.9604
C22 C30 1.410(3)
C22 C23 1.414(3)
C23 C27 1.386(3)
C23 C24 1.521(3)
C24 C25 1.515(3)
C24 C26 1.516(3)
C24 H24 0.9607
C25 H25A 0.9600
C25 H25B 0.9603
C25 H25C 0.9593
C26 H26A 0.9594
C26 H26B 0.9605
C26 H26C 0.9598
C27 C28 1.377(3)
C27 H27 0.9605
C28 C29 1.377(3)
C28 H28 0.9598
C29 C30 1.396(3)
C29 H29 0.9605
C30 C31 1.521(3)
C31 C33 1.534(3)
C31 C32 1.536(3)
C31 H31 0.9597
C32 H32A 0.9600
C32 H32B 0.9598
C32 H32C 0.9604
C33 H33A 0.9607
C33 H33B 0.9595
C33 H33C 0.9599
C34 C35 1.523(3)
C34 H34A 0.9599
C34 H34B 0.9598
C35 H35A 0.9600
C35 H35B 0.9601
C35 H35C 0.9594
C36 C37 1.531(3)
C36 H36A 0.9600
C36 H36B 0.9603
C37 H37A 0.9592
C37 H37B 0.9597
C37 H37C 0.9597
